data_7020357
loop_
_publ_author_name
'Kim, So Han'
'Kim, Da Jung'
'Go, Min Jeong'
'Ko, Young Soo'
'Lee, Junseong'
'Kim, Youngjo'

_publ_section_title
;
 Synthesis, X-ray structures, and controlled ring opening polymerization
 behavior of L-lactide using titanium complexes chelated by tetradentate
 diamine-diethanolate ligand.
;
_journal_issue 38
_journal_name_full 'Dalton transactions (Cambridge, England : 2003)'
_journal_page_first 11619
_journal_page_last 11626
_journal_paper_doi 10.1039/c2dt31357j
_journal_volume 41
_journal_year 2012
_chemical_formula_sum 'C12 H26 Cl2 N2 O2 Ti'
_chemical_formula_weight 349.15
_chemical_name_systematic
;
?
;
_space_group_IT_number 33
_symmetry_cell_setting orthorhombic
_symmetry_space_group_name_Hall 'P 2c -2n'
_symmetry_space_group_name_H-M 'P n a 21'
_atom_sites_solution_hydrogens geom
_atom_sites_solution_primary direct
_atom_sites_solution_secondary difmap
_audit_creation_method SHELXL-97
_cell_angle_alpha 90.00
_cell_angle_beta 90.00
_cell_angle_gamma 90.00
_cell_formula_units_Z 4
_cell_length_a 8.5909(12)
_cell_length_b 26.375(3)
_cell_length_c 7.2737(10)
_cell_measurement_reflns_used 1537
_cell_measurement_temperature 130(2)
_cell_measurement_theta_max 23.84
_cell_measurement_theta_min 2.50
_cell_volume 1648.1(4)
_computing_cell_refinement 'Bruker SMART'
_computing_data_collection 'Bruker SMART'
_computing_data_reduction 'Bruker SAINT'
_computing_molecular_graphics Diamond
_computing_publication_material 'Bruker SHELXTL'
_computing_structure_refinement 'SHELXL-97 (Sheldrick, 2008)'
_computing_structure_solution 'SHELXS-97 (Sheldrick, 2008)'
_diffrn_ambient_temperature 130(2)
_diffrn_measured_fraction_theta_full 0.994
_diffrn_measured_fraction_theta_max 0.994
_diffrn_measurement_device_type 'CCD area detector'
_diffrn_measurement_method 'phi and omega scans'
_diffrn_radiation_monochromator graphite
_diffrn_radiation_source 'fine-focus sealed tube'
_diffrn_radiation_type MoK\a
_diffrn_radiation_wavelength 0.71073
_diffrn_reflns_av_R_equivalents 0.1357
_diffrn_reflns_av_sigmaI/netI 0.1369
_diffrn_reflns_limit_h_max 10
_diffrn_reflns_limit_h_min -7
_diffrn_reflns_limit_k_max 31
_diffrn_reflns_limit_k_min -31
_diffrn_reflns_limit_l_max 8
_diffrn_reflns_limit_l_min -5
_diffrn_reflns_number 7584
_diffrn_reflns_theta_full 25.00
_diffrn_reflns_theta_max 25.00
_diffrn_reflns_theta_min 2.49
_exptl_absorpt_coefficient_mu 0.843
_exptl_absorpt_correction_T_max 0.96
_exptl_absorpt_correction_T_min 0.91
_exptl_absorpt_correction_type empirical
_exptl_absorpt_process_details SADABS
_exptl_crystal_colour white
_exptl_crystal_density_diffrn 1.407
_exptl_crystal_density_method 'not measured'
_exptl_crystal_description block
_exptl_crystal_F_000 736
_exptl_crystal_size_max 0.15
_exptl_crystal_size_mid 0.12
_exptl_crystal_size_min 0.10
_refine_diff_density_max 0.626
_refine_diff_density_min -0.624
_refine_diff_density_rms 0.124
_refine_ls_abs_structure_details 'Flack H D (1983), Acta Cryst. A39, 876-881'
_refine_ls_abs_structure_Flack 0.01(11)
_refine_ls_extinction_coef 0.0029(8)
_refine_ls_extinction_expression Fc^*^=kFc[1+0.001xFc^2^\l^3^/sin(2\q)]^-1/4^
_refine_ls_extinction_method SHELXL
_refine_ls_goodness_of_fit_ref 1.015
_refine_ls_hydrogen_treatment constr
_refine_ls_matrix_type full
_refine_ls_number_parameters 179
_refine_ls_number_reflns 2027
_refine_ls_number_restraints 1
_refine_ls_restrained_S_all 1.015
_refine_ls_R_factor_all 0.1333
_refine_ls_R_factor_gt 0.0649
_refine_ls_shift/su_max 0.000
_refine_ls_shift/su_mean 0.000
_refine_ls_structure_factor_coef Fsqd
_refine_ls_weighting_details 'calc w=1/[\s^2^(Fo^2^)+(0.0305P)^2^+7.7642P] where P=(Fo^2^+2Fc^2^)/3'
_refine_ls_weighting_scheme calc
_refine_ls_wR_factor_gt 0.1188
_refine_ls_wR_factor_ref 0.1474
_reflns_number_gt 1233
_reflns_number_total 2027
_reflns_threshold_expression >2sigma(I)
_cod_data_source_file c2dt31357j.txt
_cod_data_source_block kyj28-2
_cod_depositor_comments
;
The following automatic conversions were performed:

'_symmetry_cell_setting' value 'Orthorhombic' changed to
'orthorhombic' according to
/home/saulius/struct/CIF-dictionaries/cif_core.dic dictionary named
'cif_core.dic' version 2.4.2 from
2011-04-26.

'_refine_ls_hydrogen_treatment' value 'Constr' changed
to 'constr' according to
/home/saulius/struct/CIF-dictionaries/cif_core.dic dictionary named
'cif_core.dic' version 2.4.2 from 2011-04-26.

Automatic conversion script
Id: cif_fix_values 1891 2012-01-12 08:04:46Z andrius 
;
_cod_original_sg_symbol_H-M Pna2(1)
_cod_database_code 7020357

loop_
_symmetry_equiv_pos_as_xyz
'x, y, z'
'-x, -y, z+1/2'
'x+1/2, -y+1/2, z'
'-x+1/2, y+1/2, z+1/2'

loop_
_atom_site_label
_atom_site_type_symbol
_atom_site_fract_x
_atom_site_fract_y
_atom_site_fract_z
_atom_site_U_iso_or_equiv
_atom_site_adp_type
_atom_site_occupancy
_atom_site_symmetry_multiplicity
_atom_site_calc_flag
_atom_site_refinement_flags
Ti1 Ti 0.7582(2) 0.61292(7) 0.1543(3) 0.0216(4) Uani 1 1 d .
Cl1 Cl 0.7219(3) 0.52979(9) 0.0299(4) 0.0314(7) Uani 1 1 d .
Cl2 Cl 1.0065(3) 0.61325(10) 0.0245(4) 0.0322(7) Uani 1 1 d .
O1 O 0.8006(7) 0.6634(3) 0.3156(9) 0.0202(18) Uani 1 1 d .
O2 O 0.6510(7) 0.6511(2) -0.0069(9) 0.0194(17) Uani 1 1 d .
N1 N 0.7808(9) 0.5729(3) 0.4402(11) 0.024(2) Uani 1 1 d .
N2 N 0.5079(10) 0.6088(3) 0.2560(11) 0.023(2) Uani 1 1 d .
C1 C 0.8795(11) 0.6617(4) 0.4908(13) 0.023(3) Uani 1 1 d .
C2 C 0.8335(13) 0.6116(4) 0.5826(13) 0.032(3) Uani 1 1 d .
H2A H 0.9218 0.5982 0.6500 0.038 Uiso 1 1 calc R
H2B H 0.7499 0.6176 0.6695 0.038 Uiso 1 1 calc R
C3 C 0.8906(13) 0.5285(4) 0.4402(16) 0.038(3) Uani 1 1 d .
H3A H 0.8958 0.5143 0.5616 0.058 Uiso 1 1 calc R
H3B H 0.9923 0.5396 0.4033 0.058 Uiso 1 1 calc R
H3C H 0.8537 0.5032 0.3558 0.058 Uiso 1 1 calc R
C4 C 0.6222(11) 0.5547(4) 0.4901(15) 0.026(3) Uani 1 1 d .
H4A H 0.6200 0.5451 0.6187 0.032 Uiso 1 1 calc R
H4B H 0.5962 0.5251 0.4172 0.032 Uiso 1 1 calc R
C5 C 0.5057(12) 0.5956(4) 0.4561(15) 0.029(3) Uani 1 1 d .
H5A H 0.5311 0.6253 0.5289 0.035 Uiso 1 1 calc R
H5B H 0.4027 0.5841 0.4913 0.035 Uiso 1 1 calc R
C6 C 0.4015(11) 0.5724(4) 0.1559(16) 0.029(3) Uani 1 1 d .
H6A H 0.4201 0.5385 0.1988 0.044 Uiso 1 1 calc R
H6B H 0.4218 0.5741 0.0263 0.044 Uiso 1 1 calc R
H6C H 0.2951 0.5815 0.1791 0.044 Uiso 1 1 calc R
C7 C 0.4553(12) 0.6627(4) 0.2219(15) 0.023(3) Uani 1 1 d .
H7A H 0.4971 0.6848 0.3164 0.028 Uiso 1 1 calc R
H7B H 0.3426 0.6645 0.2270 0.028 Uiso 1 1 calc R
C8 C 0.5129(11) 0.6804(3) 0.0301(18) 0.024(2) Uani 1 1 d .
C11 C 0.8219(13) 0.7057(4) 0.6056(14) 0.035(3) Uani 1 1 d .
H11A H 0.8572 0.7369 0.5524 0.053 Uiso 1 1 calc R
H11B H 0.8617 0.7027 0.7284 0.053 Uiso 1 1 calc R
H11C H 0.7102 0.7054 0.6087 0.053 Uiso 1 1 calc R
C12 C 1.0540(11) 0.6657(5) 0.4643(16) 0.036(3) Uani 1 1 d .
H12A H 1.0909 0.6365 0.3988 0.054 Uiso 1 1 calc R
H12B H 1.1041 0.6674 0.5821 0.054 Uiso 1 1 calc R
H12C H 1.0776 0.6957 0.3952 0.054 Uiso 1 1 calc R
C81 C 0.3929(12) 0.6724(4) -0.1227(16) 0.029(3) Uani 1 1 d .
H81A H 0.4324 0.6859 -0.2360 0.044 Uiso 1 1 calc R
H81B H 0.2979 0.6895 -0.0909 0.044 Uiso 1 1 calc R
H81C H 0.3729 0.6368 -0.1370 0.044 Uiso 1 1 calc R
C82 C 0.5555(11) 0.7360(4) 0.0451(17) 0.030(3) Uani 1 1 d .
H82A H 0.6396 0.7400 0.1308 0.045 Uiso 1 1 calc R
H82B H 0.4668 0.7549 0.0873 0.045 Uiso 1 1 calc R
H82C H 0.5869 0.7484 -0.0733 0.045 Uiso 1 1 calc R

loop_
_atom_site_aniso_label
_atom_site_aniso_U_11
_atom_site_aniso_U_22
_atom_site_aniso_U_33
_atom_site_aniso_U_23
_atom_site_aniso_U_13
_atom_site_aniso_U_12
Ti1 0.0252(10) 0.0271(9) 0.0126(8) -0.0020(12) -0.0008(10) 0.0021(10)
Cl1 0.0381(16) 0.0291(15) 0.0269(15) -0.0110(15) -0.0037(17) 0.0038(12)
Cl2 0.0271(15) 0.0496(17) 0.0199(14) -0.005(2) 0.0033(14) 0.0054(13)
O1 0.028(4) 0.016(4) 0.017(4) 0.003(3) 0.002(4) -0.005(3)
O2 0.022(4) 0.027(4) 0.009(4) 0.001(3) -0.003(3) 0.001(3)
N1 0.024(5) 0.033(5) 0.014(5) -0.001(4) 0.001(4) 0.000(4)
N2 0.033(5) 0.022(5) 0.014(5) -0.004(4) -0.004(5) -0.002(5)
C1 0.027(6) 0.034(7) 0.007(6) 0.000(6) -0.011(5) -0.003(5)
C2 0.050(7) 0.042(7) 0.004(5) 0.005(6) 0.001(5) -0.018(6)
C3 0.048(8) 0.042(8) 0.025(7) 0.002(6) -0.003(6) 0.019(6)
C4 0.036(7) 0.035(7) 0.007(6) 0.008(6) -0.002(5) -0.006(5)
C5 0.029(6) 0.039(7) 0.019(6) -0.001(5) -0.001(6) -0.010(5)
C6 0.023(6) 0.041(7) 0.024(6) 0.002(7) -0.003(6) -0.006(5)
C7 0.025(6) 0.022(6) 0.023(6) 0.000(5) 0.003(5) 0.007(5)
C8 0.030(6) 0.024(5) 0.017(5) 0.009(6) 0.014(6) 0.001(5)
C11 0.046(8) 0.042(8) 0.018(7) 0.003(6) -0.002(5) -0.004(6)
C12 0.021(6) 0.067(9) 0.019(7) 0.009(6) 0.005(5) -0.004(6)
C81 0.025(7) 0.035(7) 0.028(7) 0.006(6) 0.001(5) 0.008(5)
C82 0.025(6) 0.038(6) 0.026(7) 0.008(7) 0.010(6) 0.000(5)

loop_
_atom_type_symbol
_atom_type_description
_atom_type_scat_dispersion_real
_atom_type_scat_dispersion_imag
_atom_type_scat_source
C C 0.0033 0.0016 'International Tables Vol C Tables 4.2.6.8 and 6.1.1.4'
H H 0.0000 0.0000 'International Tables Vol C Tables 4.2.6.8 and 6.1.1.4'
N N 0.0061 0.0033 'International Tables Vol C Tables 4.2.6.8 and 6.1.1.4'
O O 0.0106 0.0060 'International Tables Vol C Tables 4.2.6.8 and 6.1.1.4'
Cl Cl 0.1484 0.1585 'International Tables Vol C Tables 4.2.6.8 and 6.1.1.4'
Ti Ti 0.2776 0.4457 'International Tables Vol C Tables 4.2.6.8 and 6.1.1.4'

loop_
_geom_angle_atom_site_label_1
_geom_angle_atom_site_label_2
_geom_angle_atom_site_label_3
_geom_angle
O2 Ti1 O1 96.5(3)
O2 Ti1 N2 75.8(3)
O1 Ti1 N2 90.8(3)
O2 Ti1 Cl2 101.7(2)
O1 Ti1 Cl2 94.3(2)
N2 Ti1 Cl2 174.5(3)
O2 Ti1 N1 150.9(3)
O1 Ti1 N1 74.9(3)
N2 Ti1 N1 76.6(3)
Cl2 Ti1 N1 106.6(2)
O2 Ti1 Cl1 101.5(2)
O1 Ti1 Cl1 160.9(2)
N2 Ti1 Cl1 87.5(2)
Cl2 Ti1 Cl1 88.25(11)
N1 Ti1 Cl1 86.2(2)
C1 O1 Ti1 129.9(6)
C8 O2 Ti1 126.9(7)
C4 N1 C3 108.8(8)
C4 N1 C2 108.8(8)
C3 N1 C2 109.6(9)
C4 N1 Ti1 106.6(6)
C3 N1 Ti1 113.8(6)
C2 N1 Ti1 109.1(5)
C5 N2 C6 108.3(8)
C5 N2 C7 112.0(8)
C6 N2 C7 109.7(8)
C5 N2 Ti1 109.8(6)
C6 N2 Ti1 116.4(6)
C7 N2 Ti1 100.6(6)
O1 C1 C11 108.0(8)
O1 C1 C12 110.5(8)
C11 C1 C12 109.9(9)
O1 C1 C2 106.9(8)
C11 C1 C2 109.7(9)
C12 C1 C2 111.8(9)
N1 C2 C1 111.0(8)
N1 C4 C5 109.9(8)
C4 C5 N2 108.7(9)
N2 C7 C8 109.6(8)
O2 C8 C82 109.5(7)
O2 C8 C81 110.2(9)
C82 C8 C81 110.4(9)
O2 C8 C7 105.6(8)
C82 C8 C7 107.6(10)
C81 C8 C7 113.3(8)

loop_
_geom_bond_atom_site_label_1
_geom_bond_atom_site_label_2
_geom_bond_distance
Ti1 O2 1.799(7)
Ti1 O1 1.812(7)
Ti1 N2 2.277(9)
Ti1 Cl2 2.333(3)
Ti1 N1 2.340(9)
Ti1 Cl1 2.393(3)
O1 C1 1.444(11)
O2 C8 1.441(11)
N1 C4 1.489(12)
N1 C3 1.505(12)
N1 C2 1.522(12)
N2 C5 1.496(13)
N2 C6 1.512(12)
N2 C7 1.513(13)
C1 C11 1.513(13)
C1 C12 1.516(13)
C1 C2 1.532(14)
C4 C5 1.492(14)
C7 C8 1.552(15)
C8 C82 1.516(12)
C8 C81 1.530(16)
